data_4129398
loop_
_publ_author_name
'Reichl, Kyle D.'
'Dunn, Nicole L.'
'Fastuca, Nicholas J.'
'Radosevich, Alexander T.'

_publ_section_title
;
 Biphilic Organophosphorus Catalysis: Regioselective Reductive
 Transposition of Allylic Bromides via P(III)/P(V) Redox Cycling.
;
_journal_issue 16
_journal_name_full 'Journal of the American Chemical Society'
_journal_page_first 5292
_journal_page_last 5295
_journal_paper_doi 10.1021/jacs.5b01899
_journal_volume 137
_journal_year 2015
_chemical_formula_moiety 'C15 H21 P, Br'
_chemical_formula_sum 'C15 H22 Br P'
_chemical_formula_weight 313.21
_space_group_IT_number 33
_space_group_name_Hall 'P 2c -2n'
_space_group_name_H-M_alt 'P n a 21'
_symmetry_cell_setting orthorhombic
_symmetry_space_group_name_H-M 'P n a 21'
_atom_sites_solution_hydrogens geom
_atom_sites_solution_primary direct
_atom_sites_solution_secondary difmap
_audit_creation_method SHELXL-97
_cell_angle_alpha 90.00
_cell_angle_beta 90.00
_cell_angle_gamma 90.00
_cell_formula_units_Z 4
_cell_length_a 13.3991(15)
_cell_length_b 13.9186(15)
_cell_length_c 8.4200(9)
_cell_measurement_reflns_used 5656
_cell_measurement_temperature 298(2)
_cell_measurement_theta_max 26.884
_cell_measurement_theta_min 2.826
_cell_volume 1570.3(3)
_computing_cell_refinement 'SMART (Bruker 2001)'
_computing_data_collection 'SMART (Bruker 2001)'
_computing_data_reduction 'SAINT (Bruker 2001)'
_computing_molecular_graphics 'SHELXTL (Bruker 2001)'
_computing_publication_material 'SHELXTL (Bruker 2001)'
_computing_structure_refinement 'SHELXL-97 (Sheldrick, 1997)'
_computing_structure_solution 'SHELXS-97 (Sheldrick, 1990)'
_diffrn_ambient_temperature 298(2)
_diffrn_detector_area_resol_mean 8.34
_diffrn_measured_fraction_theta_full 0.998
_diffrn_measured_fraction_theta_max 0.998
_diffrn_measurement_device_type 'CCD area detector'
_diffrn_measurement_method 'phi and omega scans'
_diffrn_radiation_monochromator graphite
_diffrn_radiation_source 'fine-focus sealed tube'
_diffrn_radiation_type MoK\a
_diffrn_radiation_wavelength 0.71073
_diffrn_reflns_av_R_equivalents 0.0264
_diffrn_reflns_av_sigmaI/netI 0.0292
_diffrn_reflns_limit_h_max 17
_diffrn_reflns_limit_h_min -17
_diffrn_reflns_limit_k_max 18
_diffrn_reflns_limit_k_min -18
_diffrn_reflns_limit_l_max 10
_diffrn_reflns_limit_l_min -11
_diffrn_reflns_number 14351
_diffrn_reflns_theta_full 28.30
_diffrn_reflns_theta_max 28.30
_diffrn_reflns_theta_min 2.11
_exptl_absorpt_coefficient_mu 2.699
_exptl_absorpt_correction_T_max 0.6281
_exptl_absorpt_correction_T_min 0.5082
_exptl_absorpt_correction_type multi-scan
_exptl_absorpt_process_details 'SADABS (Bruker 2001)'
_exptl_crystal_colour colorless
_exptl_crystal_density_diffrn 1.325
_exptl_crystal_description block
_exptl_crystal_F_000 648
_exptl_crystal_size_max 0.29
_exptl_crystal_size_mid 0.25
_exptl_crystal_size_min 0.19
_refine_diff_density_max 0.521
_refine_diff_density_min -0.217
_refine_diff_density_rms 0.053
_refine_ls_abs_structure_details 'Flack H D (1983), Acta Cryst. A39, 876-881'
_refine_ls_abs_structure_Flack 0.033(10)
_refine_ls_extinction_method none
_refine_ls_goodness_of_fit_ref 0.998
_refine_ls_hydrogen_treatment mixed
_refine_ls_matrix_type full
_refine_ls_number_parameters 161
_refine_ls_number_reflns 3679
_refine_ls_number_restraints 1
_refine_ls_restrained_S_all 0.998
_refine_ls_R_factor_all 0.0411
_refine_ls_R_factor_gt 0.0335
_refine_ls_shift/su_max 0.001
_refine_ls_shift/su_mean 0.000
_refine_ls_structure_factor_coef Fsqd
_refine_ls_weighting_details 'calc w=1/[\s^2^(Fo^2^)+(0.0554P)^2^+0.0000P] where P=(Fo^2^+2Fc^2^)/3'
_refine_ls_weighting_scheme calc
_refine_ls_wR_factor_gt 0.0843
_refine_ls_wR_factor_ref 0.0872
_reflns_number_gt 3070
_reflns_number_total 3679
_reflns_threshold_expression >2sigma(I)
_cod_data_source_file ja5b01899_si_002.cif
_cod_data_source_block kor11o
_cod_depositor_comments
;
The following automatic conversions were performed:

data item '_symmetry_cell_setting' value 'Orthorhombic' was changed
to 'orthorhombic' in accordance with the
/home/saulius/struct/COD-crude-data/automatic-downloads/DataCite-retrospective/ACS/depositions/lib/dictionaries/cif_core.dic
dictionary named 'cif_core.dic' version 2.4.2 last updated on
2011-04-26.

Automatic conversion script
Id: cif_fix_values 6909 2019-04-08 15:41:33Z antanas 
;
_cod_original_sg_symbol_H-M Pna2(1)
_cod_database_code 4129398

loop_
_symmetry_equiv_pos_as_xyz
'x, y, z'
'-x, -y, z+1/2'
'x+1/2, -y+1/2, z'
'-x+1/2, y+1/2, z+1/2'

loop_
_atom_site_label
_atom_site_type_symbol
_atom_site_fract_x
_atom_site_fract_y
_atom_site_fract_z
_atom_site_U_iso_or_equiv
_atom_site_adp_type
_atom_site_occupancy
_atom_site_symmetry_multiplicity
_atom_site_calc_flag
_atom_site_refinement_flags
Br1 Br 0.079487(19) 0.315045(17) 0.51175(7) 0.06052(11) Uani 1 1 d .
C1 C 0.1721(2) 0.0231(2) 0.7307(4) 0.0500(6) Uani 1 1 d .
C2 C 0.0808(2) 0.0525(2) 0.6715(5) 0.0639(9) Uani 1 1 d .
H2 H 0.0748 0.1121 0.6226 0.077 Uiso 1 1 calc R
C3 C -0.0014(2) -0.0069(3) 0.6852(5) 0.0710(9) Uani 1 1 d .
H3 H -0.0627 0.0125 0.6448 0.085 Uiso 1 1 calc R
C4 C 0.0077(3) -0.0950(2) 0.7587(4) 0.0672(9) Uani 1 1 d .
H4 H -0.0472 -0.1355 0.7663 0.081 Uiso 1 1 calc R
C5 C 0.0968(2) -0.1223(2) 0.8198(5) 0.0670(9) Uani 1 1 d .
H5 H 0.1018 -0.1808 0.8724 0.080 Uiso 1 1 calc R
C6 C 0.1808(2) -0.0648(2) 0.8055(4) 0.0585(7) Uani 1 1 d .
H6 H 0.2420 -0.0851 0.8456 0.070 Uiso 1 1 calc R
C7 C 0.3904(2) 0.0540(2) 0.7919(4) 0.0601(8) Uani 1 1 d .
H7A H 0.3891 -0.0146 0.8118 0.072 Uiso 1 1 calc R
H7B H 0.4509 0.0726 0.7366 0.072 Uiso 1 1 calc R
C8 C 0.3673(3) 0.1157(3) 0.9393(4) 0.0692(9) Uani 1 1 d .
C9 C 0.2952(3) 0.1906(2) 0.8598(4) 0.0596(8) Uani 1 1 d .
C10 C 0.3467(3) 0.2788(3) 0.7916(5) 0.0838(12) Uani 1 1 d .
H10A H 0.3012 0.3128 0.7241 0.126 Uiso 1 1 calc R
H10B H 0.4039 0.2591 0.7310 0.126 Uiso 1 1 calc R
H10C H 0.3677 0.3200 0.8767 0.126 Uiso 1 1 calc R
C11 C 0.2035(3) 0.2194(3) 0.9578(6) 0.0932(14) Uani 1 1 d .
H11A H 0.2246 0.2534 1.0511 0.140 Uiso 1 1 calc R
H11B H 0.1674 0.1627 0.9885 0.140 Uiso 1 1 calc R
H11C H 0.1610 0.2600 0.8952 0.140 Uiso 1 1 calc R
C12 C 0.4577(3) 0.1551(4) 1.0295(8) 0.1008(13) Uani 1 1 d .
H12A H 0.5011 0.1031 1.0582 0.151 Uiso 1 1 calc R
H12B H 0.4355 0.1875 1.1238 0.151 Uiso 1 1 calc R
H12C H 0.4932 0.1995 0.9630 0.151 Uiso 1 1 calc R
C13 C 0.2855(2) 0.1361(2) 0.4998(4) 0.0614(7) Uani 1 1 d .
H13A H 0.2309 0.1794 0.4751 0.074 Uiso 1 1 calc R
H13B H 0.3477 0.1698 0.4811 0.074 Uiso 1 1 calc R
C14 C 0.2798(4) 0.0468(4) 0.3921(5) 0.0980(14) Uani 1 1 d .
H14 H 0.2169 0.0214 0.3717 0.118 Uiso 1 1 calc R
C15 C 0.3479(5) 0.0086(4) 0.3344(8) 0.131(2) Uani 1 1 d .
H15A H 0.4120 0.0317 0.3519 0.157 Uiso 1 1 calc R
H15B H 0.3381 -0.0452 0.2706 0.157 Uiso 1 1 calc R
P1 P 0.27813(5) 0.09993(5) 0.70392(9) 0.04843(17) Uani 1 1 d .
H8 H 0.325(2) 0.078(2) 1.003(5) 0.062(8) Uiso 1 1 d .

loop_
_atom_site_aniso_label
_atom_site_aniso_U_11
_atom_site_aniso_U_22
_atom_site_aniso_U_33
_atom_site_aniso_U_23
_atom_site_aniso_U_13
_atom_site_aniso_U_12
Br1 0.05587(16) 0.04469(14) 0.0810(2) 0.00201(19) 0.0057(2) 0.00041(10)
C1 0.0515(14) 0.0429(12) 0.0557(17) 0.0032(12) 0.0056(12) 0.0001(11)
C2 0.0575(17) 0.0521(17) 0.082(2) 0.0236(16) 0.0035(15) 0.0016(12)
C3 0.0521(15) 0.074(2) 0.087(2) 0.0200(19) -0.0083(17) -0.0045(14)
C4 0.0652(19) 0.0575(17) 0.079(2) 0.0045(16) 0.0011(15) -0.0164(15)
C5 0.077(2) 0.0447(15) 0.079(2) 0.0161(16) -0.0018(18) -0.0095(14)
C6 0.0610(17) 0.0468(14) 0.0677(19) 0.0127(14) -0.0041(15) 0.0024(13)
C7 0.0477(14) 0.0535(16) 0.079(2) 0.0122(16) 0.0057(15) 0.0037(13)
C8 0.067(2) 0.074(2) 0.066(2) 0.0015(17) 0.0058(17) -0.0083(18)
C9 0.0557(17) 0.0535(17) 0.069(2) -0.0031(14) 0.0120(15) -0.0001(12)
C10 0.097(3) 0.0522(17) 0.103(3) -0.013(2) 0.013(2) -0.0178(19)
C11 0.087(2) 0.095(3) 0.098(4) -0.023(2) 0.031(2) 0.003(2)
C12 0.080(2) 0.117(3) 0.105(3) -0.010(4) -0.014(3) -0.014(2)
C13 0.0666(16) 0.0521(15) 0.0656(18) 0.0127(17) 0.0182(18) 0.0091(12)
C14 0.122(4) 0.096(3) 0.076(3) 0.018(2) 0.022(3) 0.029(3)
C15 0.168(6) 0.114(4) 0.110(4) 0.016(3) 0.029(4) 0.014(4)
P1 0.0471(3) 0.0394(3) 0.0588(4) 0.0051(3) 0.0094(3) 0.0019(3)

loop_
_atom_type_symbol
_atom_type_description
_atom_type_scat_dispersion_real
_atom_type_scat_dispersion_imag
_atom_type_scat_source
C C 0.0033 0.0016 'International Tables Vol C Tables 4.2.6.8 and 6.1.1.4'
H H 0.0000 0.0000 'International Tables Vol C Tables 4.2.6.8 and 6.1.1.4'
P P 0.1023 0.0942 'International Tables Vol C Tables 4.2.6.8 and 6.1.1.4'
Br Br -0.2901 2.4595 'International Tables Vol C Tables 4.2.6.8 and 6.1.1.4'

loop_
_geom_angle_atom_site_label_1
_geom_angle_atom_site_label_2
_geom_angle_atom_site_label_3
_geom_angle
C6 C1 C2 120.1(3)
C6 C1 P1 121.3(2)
C2 C1 P1 118.6(2)
C3 C2 C1 119.9(3)
C3 C2 H2 120.1
C1 C2 H2 120.1
C4 C3 C2 120.0(3)
C4 C3 H3 120.0
C2 C3 H3 120.0
C5 C4 C3 119.8(3)
C5 C4 H4 120.1
C3 C4 H4 120.1
C4 C5 C6 121.4(3)
C4 C5 H5 119.3
C6 C5 H5 119.3
C1 C6 C5 118.8(3)
C1 C6 H6 120.6
C5 C6 H6 120.6
C8 C7 P1 88.0(2)
C8 C7 H7A 114.0
P1 C7 H7A 114.0
C8 C7 H7B 114.0
P1 C7 H7B 114.0
H7A C7 H7B 111.2
C12 C8 C7 116.1(4)
C12 C8 C9 117.4(3)
C7 C8 C9 98.6(3)
C12 C8 H8 113(2)
C7 C8 H8 106(2)
C9 C8 H8 104(2)
C10 C9 C11 110.9(3)
C10 C9 C8 114.6(3)
C11 C9 C8 115.9(3)
C10 C9 P1 110.0(3)
C11 C9 P1 117.7(3)
C8 C9 P1 85.71(19)
C9 C10 H10A 109.5
C9 C10 H10B 109.5
H10A C10 H10B 109.5
C9 C10 H10C 109.5
H10A C10 H10C 109.5
H10B C10 H10C 109.5
C9 C11 H11A 109.5
C9 C11 H11B 109.5
H11A C11 H11B 109.5
C9 C11 H11C 109.5
H11A C11 H11C 109.5
H11B C11 H11C 109.5
C8 C12 H12A 109.5
C8 C12 H12B 109.5
H12A C12 H12B 109.5
C8 C12 H12C 109.5
H12A C12 H12C 109.5
H12B C12 H12C 109.5
C14 C13 P1 109.6(2)
C14 C13 H13A 109.8
P1 C13 H13A 109.8
C14 C13 H13B 109.8
P1 C13 H13B 109.8
H13A C13 H13B 108.2
C15 C14 C13 125.2(6)
C15 C14 H14 117.4
C13 C14 H14 117.4
C14 C15 H15A 120.0
C14 C15 H15B 120.0
H15A C15 H15B 120.0
C1 P1 C13 109.38(15)
C1 P1 C7 113.57(14)
C13 P1 C7 116.70(14)
C1 P1 C9 114.77(14)
C13 P1 C9 119.05(15)
C7 P1 C9 81.09(16)

loop_
_geom_bond_atom_site_label_1
_geom_bond_atom_site_label_2
_geom_bond_distance
C1 C6 1.381(4)
C1 C2 1.383(4)
C1 P1 1.792(3)
C2 C3 1.382(4)
C2 H2 0.9300
C3 C4 1.378(5)
C3 H3 0.9300
C4 C5 1.355(5)
C4 H4 0.9300
C5 C6 1.386(4)
C5 H5 0.9300
C6 H6 0.9300
C7 C8 1.540(5)
C7 P1 1.795(3)
C7 H7A 0.9700
C7 H7B 0.9700
C8 C12 1.532(6)
C8 C9 1.571(5)
C8 H8 0.93(3)
C9 C10 1.521(5)
C9 C11 1.534(5)
C9 P1 1.835(3)
C10 H10A 0.9600
C10 H10B 0.9600
C10 H10C 0.9600
C11 H11A 0.9600
C11 H11B 0.9600
C11 H11C 0.9600
C12 H12A 0.9600
C12 H12B 0.9600
C12 H12C 0.9600
C13 C14 1.541(6)
C13 P1 1.794(4)
C13 H13A 0.9700
C13 H13B 0.9700
C14 C15 1.162(7)
C14 H14 0.9300
C15 H15A 0.9300
C15 H15B 0.9300

loop_
_geom_torsion_atom_site_label_1
_geom_torsion_atom_site_label_2
_geom_torsion_atom_site_label_3
_geom_torsion_atom_site_label_4
_geom_torsion
C6 C1 C2 C3 -1.0(6)
P1 C1 C2 C3 177.5(3)
C1 C2 C3 C4 0.4(6)
C2 C3 C4 C5 1.1(6)
C3 C4 C5 C6 -2.2(6)
C2 C1 C6 C5 0.0(5)
P1 C1 C6 C5 -178.5(3)
C4 C5 C6 C1 1.6(6)
P1 C7 C8 C12 -147.3(3)
P1 C7 C8 C9 -21.0(2)
C12 C8 C9 C10 36.0(5)
C7 C8 C9 C10 -89.5(3)
C12 C8 C9 C11 -95.2(4)
C7 C8 C9 C11 139.4(3)
C12 C8 C9 P1 146.0(4)
C7 C8 C9 P1 20.6(2)
P1 C13 C14 C15 -99.2(5)
C6 C1 P1 C13 129.1(3)
C2 C1 P1 C13 -49.4(3)
C6 C1 P1 C7 -3.2(3)
C2 C1 P1 C7 178.3(3)
C6 C1 P1 C9 -94.1(3)
C2 C1 P1 C9 87.4(3)
C14 C13 P1 C1 -51.1(3)
C14 C13 P1 C7 79.5(3)
C14 C13 P1 C9 174.2(3)
C8 C7 P1 C1 -95.3(2)
C8 C7 P1 C13 136.0(2)
C8 C7 P1 C9 17.9(2)
C10 C9 P1 C1 -150.9(3)
C11 C9 P1 C1 -22.7(4)
C8 C9 P1 C1 94.4(2)
C10 C9 P1 C13 -18.5(3)
C11 C9 P1 C13 109.7(3)
C8 C9 P1 C13 -133.2(2)
C10 C9 P1 C7 97.1(3)
C11 C9 P1 C7 -134.6(3)
C8 C9 P1 C7 -17.6(2)
